data_7017390
loop_
_publ_author_name
'G\'omez, Ver\'onica'
'Corbella, Montserrat'
'Roubeau, Olivier'
'Teat, Simon J.'

_publ_section_title
;
 Magneto-structural correlations in dinuclear Mn(iii) compounds with
 formula [{Mn(L)(NN)}(\m-O)(\m-2-RC(6)H(4)COO)(2){Mn(L')(NN)}](n+).
;
_journal_issue 44
_journal_name_full 'Dalton transactions (Cambridge, England : 2003)'
_journal_page_first 11968
_journal_page_last 11975
_journal_paper_doi 10.1039/c1dt11242b
_journal_volume 40
_journal_year 2011
_chemical_formula_sum 'C38 H24 Cl2 Mn2 N6 O11'
_chemical_formula_weight 921.41
_chemical_name_systematic
;
?
;
_space_group_IT_number 15
_symmetry_cell_setting monoclinic
_symmetry_space_group_name_Hall '-C 2yc'
_symmetry_space_group_name_H-M 'C 1 2/c 1'
_atom_sites_solution_hydrogens geom
_atom_sites_solution_primary direct
_atom_sites_solution_secondary difmap
_audit_creation_method SHELXL-97
_cell_angle_alpha 90.00
_cell_angle_beta 108.432(3)
_cell_angle_gamma 90.00
_cell_formula_units_Z 8
_cell_length_a 33.849(7)
_cell_length_b 25.673(6)
_cell_length_c 12.600(3)
_cell_measurement_reflns_used 1878
_cell_measurement_temperature 150(2)
_cell_measurement_theta_max 21.12
_cell_measurement_theta_min 2.59
_cell_volume 10388(4)
_computing_cell_refinement 'Bruker SAINT v7.34a'
_computing_data_collection 'Bruker APEX 2'
_computing_data_reduction 'Bruker SAINT v7.34a'
_computing_molecular_graphics 'Bruker SHELXTL'
_computing_publication_material 'Bruker SHELXTL & local programs'
_computing_structure_refinement 'Bruker SHELXTL'
_computing_structure_solution 'Bruker SHELXTL'
_diffrn_ambient_temperature 150(2)
_diffrn_measured_fraction_theta_full 0.995
_diffrn_measured_fraction_theta_max 0.995
_diffrn_measurement_device_type 'Bruker APEX II CCD diffractometer'
_diffrn_measurement_method '\w rotation with narrow frames'
_diffrn_radiation_monochromator 'silicon 111'
_diffrn_radiation_source 'Advanced Light Source station 11.3.1'
_diffrn_radiation_wavelength 0.77490
_diffrn_reflns_av_R_equivalents 0.0640
_diffrn_reflns_av_sigmaI/netI 0.0706
_diffrn_reflns_limit_h_max 33
_diffrn_reflns_limit_h_min -26
_diffrn_reflns_limit_k_max 25
_diffrn_reflns_limit_k_min -25
_diffrn_reflns_limit_l_max 12
_diffrn_reflns_limit_l_min -11
_diffrn_reflns_number 17089
_diffrn_reflns_theta_full 22.92
_diffrn_reflns_theta_max 22.92
_diffrn_reflns_theta_min 2.54
_diffrn_standards_number 0
_exptl_absorpt_coefficient_mu 0.807
_exptl_absorpt_correction_T_max 0.98
_exptl_absorpt_correction_T_min 0.85
_exptl_absorpt_correction_type multi-scan
_exptl_absorpt_process_details sadabs
_exptl_crystal_colour red
_exptl_crystal_density_diffrn 1.178
_exptl_crystal_density_method 'not measured'
_exptl_crystal_description plate
_exptl_crystal_F_000 3728
_exptl_crystal_size_max 0.20
_exptl_crystal_size_mid 0.07
_exptl_crystal_size_min 0.02
_platon_squeeze_details
;
;
_refine_diff_density_max 0.242
_refine_diff_density_min -0.367
_refine_diff_density_rms 0.059
_refine_ls_extinction_method none
_refine_ls_goodness_of_fit_ref 0.920
_refine_ls_hydrogen_treatment constr
_refine_ls_matrix_type full
_refine_ls_number_parameters 541
_refine_ls_number_reflns 5510
_refine_ls_number_restraints 70
_refine_ls_restrained_S_all 0.923
_refine_ls_R_factor_all 0.0858
_refine_ls_R_factor_gt 0.0522
_refine_ls_shift/su_max 0.000
_refine_ls_shift/su_mean 0.000
_refine_ls_structure_factor_coef Fsqd
_refine_ls_weighting_details 'calc w=1/[\s^2^(Fo^2^)+(0.0869P)^2^+0.0000P] where P=(Fo^2^+2Fc^2^)/3'
_refine_ls_weighting_scheme calc
_refine_ls_wR_factor_gt 0.1329
_refine_ls_wR_factor_ref 0.1450
_reflns_number_gt 3389
_reflns_number_total 5510
_reflns_threshold_expression >2sigma(I)
_cod_data_source_file c1dt11242b.txt
_cod_data_source_block compound3
_cod_original_sg_symbol_H-M C2/c
_cod_database_code 7017390

loop_
_symmetry_equiv_pos_as_xyz
'x, y, z'
'-x, y, -z+1/2'
'x+1/2, y+1/2, z'
'-x+1/2, y+1/2, -z+1/2'
'-x, -y, -z'
'x, -y, z-1/2'
'-x+1/2, -y+1/2, -z'
'x+1/2, -y+1/2, z-1/2'

loop_
_atom_site_label
_atom_site_type_symbol
_atom_site_fract_x
_atom_site_fract_y
_atom_site_fract_z
_atom_site_U_iso_or_equiv
_atom_site_adp_type
_atom_site_occupancy
_atom_site_symmetry_multiplicity
_atom_site_calc_flag
_atom_site_refinement_flags
_atom_site_disorder_assembly
_atom_site_disorder_group
Mn1 Mn 0.31404(3) 0.21423(3) 0.37986(7) 0.0533(3) Uani 1 1 d . . .
Mn2 Mn 0.38168(3) 0.12562(3) 0.46479(7) 0.0551(3) Uani 1 1 d . . .
Cl1 Cl 0.21330(6) 0.09168(7) 0.21996(16) 0.0898(6) Uani 1 1 d . . .
Cl2 Cl 0.35287(6) 0.09245(6) 0.78367(13) 0.0769(6) Uani 1 1 d . . .
O1 O 0.29324(12) 0.14783(15) 0.2710(3) 0.0551(11) Uani 1 1 d . . .
O2 O 0.34525(14) 0.08964(14) 0.3309(3) 0.0575(11) Uani 1 1 d . . .
O3 O 0.29217(13) 0.18162(14) 0.4926(3) 0.0553(11) Uani 1 1 d . . .
O4 O 0.33425(14) 0.11235(15) 0.5423(3) 0.0541(11) Uani 1 1 d . . .
O5 O 0.36661(13) 0.19173(13) 0.4272(3) 0.0573(11) Uani 1 1 d . . .
O6 O 0.32758(15) 0.28196(16) 0.4941(3) 0.0719(12) Uani 1 1 d U A .
O7 O 0.37974(19) 0.3172(2) 0.4575(5) 0.1165(19) Uani 1 1 d U A .
O8 O 0.3841(4) 0.3116(5) 0.6187(11) 0.108(4) Uani 0.50 1 d PU A 1
O8B O 0.3615(4) 0.3363(5) 0.6073(10) 0.107(4) Uani 0.50 1 d PU A 2
O9 O 0.43132(18) 0.1131(2) 0.3942(5) 0.1005(16) Uani 1 1 d U . .
O10 O 0.48912(18) 0.1262(2) 0.3601(5) 0.1048(16) Uani 1 1 d U . .
O11 O 0.45692(19) 0.1891(2) 0.4153(5) 0.1204(19) Uani 1 1 d U . .
N1 N 0.3236(2) 0.25606(18) 0.2505(4) 0.0585(14) Uani 1 1 d . . .
N2 N 0.25503(19) 0.24311(16) 0.3002(4) 0.0533(14) Uani 1 1 d . . .
N3 N 0.41977(15) 0.14850(19) 0.6224(4) 0.0585(14) Uani 1 1 d . . .
N4 N 0.40342(15) 0.05397(17) 0.5387(4) 0.0533(13) Uani 1 1 d . . .
N5 N 0.3606(3) 0.3085(2) 0.5215(6) 0.0831(17) Uani 1 1 d U . .
N6 N 0.4565(2) 0.1421(3) 0.3906(5) 0.0860(17) Uani 1 1 d U . .
C1 C 0.3598(3) 0.2619(2) 0.2301(5) 0.073(2) Uani 1 1 d . . .
H1A H 0.3841 0.2462 0.2793 0.087 Uiso 1 1 calc R . .
C2 C 0.3629(3) 0.2911(3) 0.1363(6) 0.082(2) Uani 1 1 d . . .
H2A H 0.3890 0.2956 0.1239 0.098 Uiso 1 1 calc R . .
C3 C 0.3273(3) 0.3124(2) 0.0647(6) 0.079(2) Uani 1 1 d . . .
H3A H 0.3288 0.3321 0.0023 0.095 Uiso 1 1 calc R . .
C4 C 0.2887(3) 0.3056(2) 0.0814(5) 0.064(2) Uani 1 1 d . . .
C5 C 0.2502(3) 0.3244(2) 0.0092(6) 0.076(2) Uani 1 1 d U . .
H5A H 0.2497 0.3434 -0.0558 0.091 Uiso 1 1 calc R . .
C6 C 0.2147(3) 0.3159(2) 0.0304(5) 0.072(2) Uani 1 1 d U . .
H6A H 0.1892 0.3278 -0.0210 0.087 Uiso 1 1 calc R . .
C7 C 0.2145(3) 0.2889(2) 0.1311(5) 0.0638(18) Uani 1 1 d . . .
C8 C 0.1782(3) 0.2788(2) 0.1590(5) 0.071(2) Uani 1 1 d . . .
H8A H 0.1519 0.2904 0.1116 0.085 Uiso 1 1 calc R . .
C9 C 0.1813(2) 0.2516(2) 0.2571(5) 0.0643(18) Uani 1 1 d . . .
H9A H 0.1572 0.2442 0.2776 0.077 Uiso 1 1 calc R . .
C10 C 0.2204(2) 0.2356(2) 0.3242(5) 0.0563(17) Uani 1 1 d . . .
H10A H 0.2222 0.2180 0.3920 0.068 Uiso 1 1 calc R . .
C11 C 0.2526(2) 0.2707(2) 0.2029(5) 0.0549(17) Uani 1 1 d . . .
C12 C 0.2896(3) 0.2776(2) 0.1781(5) 0.0517(16) Uani 1 1 d . . .
C13 C 0.4264(2) 0.1964(3) 0.6612(6) 0.078(2) Uani 1 1 d . . .
H13A H 0.4157 0.2248 0.6124 0.094 Uiso 1 1 calc R . .
C14 C 0.4489(3) 0.2060(3) 0.7738(7) 0.102(3) Uani 1 1 d . . .
H14A H 0.4537 0.2409 0.7992 0.122 Uiso 1 1 calc R . .
C15 C 0.4640(2) 0.1667(3) 0.8469(6) 0.085(2) Uani 1 1 d . . .
H15A H 0.4787 0.1738 0.9232 0.102 Uiso 1 1 calc R . .
C16 C 0.4575(2) 0.1149(2) 0.8069(5) 0.0652(18) Uani 1 1 d . . .
C17 C 0.4717(2) 0.0692(3) 0.8747(5) 0.0680(18) Uani 1 1 d . . .
H17A H 0.4871 0.0733 0.9517 0.082 Uiso 1 1 calc R . .
C18 C 0.4639(2) 0.0215(3) 0.8321(5) 0.0708(19) Uani 1 1 d . . .
H18A H 0.4736 -0.0077 0.8794 0.085 Uiso 1 1 calc R . .
C19 C 0.44066(19) 0.0132(2) 0.7143(5) 0.0595(17) Uani 1 1 d . . .
C20 C 0.4316(2) -0.0360(2) 0.6636(5) 0.0661(19) Uani 1 1 d . . .
H20A H 0.4412 -0.0669 0.7054 0.079 Uiso 1 1 calc R . .
C21 C 0.4087(2) -0.0385(2) 0.5534(5) 0.0678(19) Uani 1 1 d . . .
H21A H 0.4018 -0.0714 0.5180 0.081 Uiso 1 1 calc R . .
C22 C 0.3954(2) 0.0064(2) 0.4932(5) 0.0589(17) Uani 1 1 d . . .
H22A H 0.3799 0.0036 0.4161 0.071 Uiso 1 1 calc R . .
C23 C 0.42629(18) 0.0572(2) 0.6478(5) 0.0517(16) Uani 1 1 d . . .
C24 C 0.43519(19) 0.1084(2) 0.6934(5) 0.0547(16) Uani 1 1 d . . .
C25 C 0.3092(2) 0.1041(2) 0.2677(5) 0.0529(16) Uani 1 1 d . . .
C26 C 0.2867(2) 0.0658(2) 0.1807(5) 0.0535(16) Uani 1 1 d . . .
C27 C 0.2444(3) 0.0598(2) 0.1505(5) 0.0636(18) Uani 1 1 d . . .
C28 C 0.2232(3) 0.0265(3) 0.0633(6) 0.086(2) Uani 1 1 d . . .
H28A H 0.1938 0.0227 0.0423 0.103 Uiso 1 1 calc R . .
C29 C 0.2461(3) -0.0005(3) 0.0089(6) 0.081(2) Uani 1 1 d . . .
H29A H 0.2322 -0.0229 -0.0513 0.098 Uiso 1 1 calc R . .
C30 C 0.2879(3) 0.0041(2) 0.0392(5) 0.071(2) Uani 1 1 d . . .
H30A H 0.3033 -0.0150 0.0009 0.085 Uiso 1 1 calc R . .
C31 C 0.3080(2) 0.0367(2) 0.1263(5) 0.0610(18) Uani 1 1 d . . .
H31A H 0.3375 0.0390 0.1492 0.073 Uiso 1 1 calc R . .
C32 C 0.3049(2) 0.1401(2) 0.5491(4) 0.0507(16) Uani 1 1 d . . .
C33 C 0.2813(2) 0.1231(2) 0.6227(5) 0.0529(17) Uani 1 1 d . . .
C34 C 0.2996(2) 0.0978(2) 0.7270(5) 0.0603(18) Uani 1 1 d . . .
C35 C 0.2752(3) 0.0791(2) 0.7891(6) 0.071(2) Uani 1 1 d . . .
H35A H 0.2882 0.0626 0.8589 0.085 Uiso 1 1 calc R . .
C36 C 0.2324(3) 0.0841(2) 0.7512(6) 0.075(2) Uani 1 1 d . . .
H36A H 0.2162 0.0704 0.7940 0.090 Uiso 1 1 calc R . .
C37 C 0.2131(2) 0.1091(2) 0.6505(6) 0.072(2) Uani 1 1 d . . .
H37A H 0.1837 0.1131 0.6241 0.087 Uiso 1 1 calc R . .
C38 C 0.2383(3) 0.1288(2) 0.5874(5) 0.0633(19) Uani 1 1 d . . .
H38A H 0.2251 0.1463 0.5189 0.076 Uiso 1 1 calc R . .

loop_
_atom_site_aniso_label
_atom_site_aniso_U_11
_atom_site_aniso_U_22
_atom_site_aniso_U_33
_atom_site_aniso_U_23
_atom_site_aniso_U_13
_atom_site_aniso_U_12
Mn1 0.0810(8) 0.0473(5) 0.0342(5) 0.0081(4) 0.0218(5) 0.0048(5)
Mn2 0.0741(8) 0.0518(5) 0.0375(6) 0.0064(4) 0.0151(5) 0.0045(5)
Cl1 0.0919(15) 0.0990(14) 0.0859(14) 0.0075(11) 0.0384(11) -0.0027(11)
Cl2 0.1013(16) 0.0832(12) 0.0417(10) 0.0154(8) 0.0163(9) 0.0015(10)
O1 0.077(3) 0.051(2) 0.037(2) 0.0011(18) 0.018(2) 0.006(2)
O2 0.085(3) 0.054(2) 0.031(2) 0.0023(18) 0.014(2) 0.010(2)
O3 0.082(3) 0.051(2) 0.036(2) 0.0122(19) 0.024(2) 0.003(2)
O4 0.077(3) 0.047(2) 0.042(2) 0.0043(18) 0.024(2) 0.003(2)
O5 0.082(3) 0.046(2) 0.046(2) 0.0108(18) 0.024(2) 0.009(2)
O6 0.093(3) 0.061(3) 0.061(3) -0.005(2) 0.022(2) 0.006(2)
O7 0.126(5) 0.129(4) 0.107(4) -0.032(4) 0.056(4) -0.032(3)
O8 0.128(9) 0.092(8) 0.081(4) -0.003(7) 0.001(5) -0.017(6)
O8B 0.155(11) 0.099(9) 0.060(6) -0.017(5) 0.026(6) -0.030(6)
O9 0.112(4) 0.100(3) 0.095(4) 0.004(3) 0.041(3) -0.018(3)
O10 0.109(4) 0.105(4) 0.103(4) 0.002(3) 0.038(3) -0.001(3)
O11 0.149(5) 0.079(3) 0.131(5) -0.007(3) 0.041(4) 0.000(3)
N1 0.080(5) 0.054(3) 0.047(3) 0.005(3) 0.028(3) 0.001(3)
N2 0.090(5) 0.044(3) 0.030(3) -0.001(2) 0.023(3) 0.004(3)
N3 0.071(4) 0.053(3) 0.045(3) 0.002(3) 0.009(3) -0.003(3)
N4 0.068(4) 0.053(3) 0.040(3) 0.006(2) 0.018(3) 0.007(2)
N5 0.120(5) 0.062(3) 0.063(3) -0.002(3) 0.022(3) -0.014(3)
N6 0.110(5) 0.070(3) 0.076(4) 0.004(3) 0.027(4) -0.004(3)
C1 0.102(7) 0.071(4) 0.047(4) 0.012(3) 0.026(4) 0.004(4)
C2 0.118(7) 0.066(4) 0.073(5) 0.014(4) 0.046(5) -0.001(4)
C3 0.141(8) 0.056(4) 0.046(5) 0.007(3) 0.038(5) -0.004(5)
C4 0.117(7) 0.036(3) 0.045(5) -0.003(3) 0.037(5) -0.001(4)
C5 0.138(7) 0.051(4) 0.040(4) 0.013(3) 0.029(5) 0.006(4)
C6 0.125(7) 0.051(4) 0.034(4) 0.012(3) 0.014(4) 0.010(4)
C7 0.088(6) 0.053(4) 0.046(4) -0.007(3) 0.016(4) 0.000(4)
C8 0.102(7) 0.050(4) 0.049(5) -0.005(3) 0.007(4) 0.013(4)
C9 0.079(6) 0.062(4) 0.049(4) -0.001(3) 0.016(4) 0.003(4)
C10 0.076(6) 0.050(4) 0.040(4) 0.006(3) 0.015(4) 0.003(4)
C11 0.083(6) 0.042(3) 0.036(4) -0.007(3) 0.015(4) 0.006(4)
C12 0.085(6) 0.041(3) 0.031(4) -0.003(3) 0.021(4) 0.003(4)
C13 0.089(6) 0.060(5) 0.068(5) 0.005(4) 0.000(4) -0.005(4)
C14 0.117(7) 0.069(5) 0.092(7) -0.012(5) -0.006(5) -0.009(5)
C15 0.088(6) 0.083(5) 0.061(5) 0.000(4) -0.009(4) 0.003(4)
C16 0.075(5) 0.069(5) 0.045(4) 0.001(3) 0.010(4) -0.004(3)
C17 0.074(5) 0.081(5) 0.042(4) -0.001(4) 0.009(3) 0.001(4)
C18 0.082(5) 0.081(5) 0.049(5) 0.015(4) 0.021(4) 0.013(4)
C19 0.067(5) 0.079(5) 0.032(4) 0.010(3) 0.014(3) 0.016(4)
C20 0.096(6) 0.049(4) 0.054(5) 0.004(3) 0.025(4) 0.009(3)
C21 0.100(6) 0.052(4) 0.050(5) -0.002(3) 0.022(4) 0.003(4)
C22 0.085(5) 0.059(4) 0.033(4) 0.000(3) 0.018(3) 0.009(3)
C23 0.057(4) 0.063(4) 0.031(4) 0.006(3) 0.007(3) 0.007(3)
C24 0.061(4) 0.057(4) 0.041(4) 0.006(3) 0.009(3) -0.002(3)
C25 0.078(5) 0.051(4) 0.028(4) 0.012(3) 0.016(4) 0.011(4)
C26 0.078(6) 0.047(4) 0.036(4) 0.010(3) 0.018(4) 0.002(4)
C27 0.095(6) 0.050(4) 0.046(4) 0.006(3) 0.023(4) 0.002(4)
C28 0.114(7) 0.062(5) 0.071(5) 0.021(4) 0.012(5) -0.009(5)
C29 0.132(9) 0.048(4) 0.049(5) 0.000(3) 0.008(5) -0.008(5)
C30 0.118(7) 0.049(4) 0.043(5) 0.011(3) 0.022(5) 0.007(4)
C31 0.097(6) 0.046(3) 0.033(4) 0.005(3) 0.012(4) 0.014(4)
C32 0.082(5) 0.040(4) 0.028(3) -0.004(3) 0.014(3) -0.006(3)
C33 0.084(6) 0.038(3) 0.043(4) 0.004(3) 0.029(4) 0.008(3)
C34 0.094(6) 0.045(3) 0.048(4) -0.001(3) 0.030(4) -0.005(3)
C35 0.122(7) 0.048(4) 0.053(4) 0.004(3) 0.043(5) -0.003(4)
C36 0.116(7) 0.048(4) 0.082(6) 0.000(4) 0.065(5) -0.006(4)
C37 0.094(6) 0.054(4) 0.082(5) 0.003(4) 0.046(5) 0.002(4)
C38 0.102(7) 0.040(3) 0.061(4) 0.004(3) 0.045(5) 0.008(4)

loop_
_atom_type_symbol
_atom_type_description
_atom_type_scat_dispersion_real
_atom_type_scat_dispersion_imag
_atom_type_scat_source
C C -0.0020 0.0020 'International Tables Vol C Tables 4.2.6.8 and 6.1.1.4'
H H 0.0000 0.0000 'International Tables Vol C Tables 4.2.6.8 and 6.1.1.4'
N N -0.0031 0.0040 'International Tables Vol C Tables 4.2.6.8 and 6.1.1.4'
O O -0.0041 0.0074 'International Tables Vol C Tables 4.2.6.8 and 6.1.1.4'
Cl Cl 0.1408 0.1896 'International Tables Vol C Tables 4.2.6.8 and 6.1.1.4'
Mn Mn 0.2237 0.8587 'International Tables Vol C Tables 4.2.6.8 and 6.1.1.4'

loop_
_geom_angle_atom_site_label_1
_geom_angle_atom_site_label_2
_geom_angle_atom_site_label_3
_geom_angle
O5 Mn1 O3 100.52(16)
O5 Mn1 N1 92.5(2)
O3 Mn1 N1 166.9(2)
O5 Mn1 N2 170.39(19)
O3 Mn1 N2 88.70(19)
N1 Mn1 N2 78.3(2)
O5 Mn1 O1 92.70(16)
O3 Mn1 O1 90.07(15)
N1 Mn1 O1 90.58(16)
N2 Mn1 O1 84.49(16)
O5 Mn1 O6 93.29(17)
O3 Mn1 O6 85.01(16)
N1 Mn1 O6 93.04(17)
N2 Mn1 O6 90.22(17)
O1 Mn1 O6 172.86(17)
O5 Mn1 Mn2 27.86(11)
O3 Mn1 Mn2 81.27(12)
N1 Mn1 Mn2 111.38(17)
N2 Mn1 Mn2 154.98(13)
O1 Mn1 Mn2 72.74(11)
O6 Mn1 Mn2 111.49(12)
O5 Mn2 O2 99.70(17)
O5 Mn2 N3 91.35(18)
O2 Mn2 N3 167.87(17)
O5 Mn2 N4 169.40(18)
O2 Mn2 N4 90.32(18)
N3 Mn2 N4 78.38(19)
O5 Mn2 O4 94.53(17)
O2 Mn2 O4 87.71(16)
N3 Mn2 O4 86.42(17)
N4 Mn2 O4 82.34(17)
O5 Mn2 O9 103.0(2)
O2 Mn2 O9 86.3(2)
N3 Mn2 O9 96.2(2)
N4 Mn2 O9 80.9(2)
O4 Mn2 O9 162.16(18)
O5 Mn2 Mn1 27.73(13)
O2 Mn2 Mn1 81.83(12)
N3 Mn2 Mn1 106.46(14)
N4 Mn2 Mn1 154.10(14)
O4 Mn2 Mn1 72.76(11)
O9 Mn2 Mn1 122.81(15)
C25 O1 Mn1 132.1(4)
C25 O2 Mn2 127.5(4)
C32 O3 Mn1 127.9(4)
C32 O4 Mn2 131.7(4)
Mn1 O5 Mn2 124.4(2)
N5 O6 Mn1 125.9(5)
N6 O9 Mn2 127.3(6)
C1 N1 C12 117.6(6)
C1 N1 Mn1 126.3(5)
C12 N1 Mn1 116.0(5)
C10 N2 C11 117.9(6)
C10 N2 Mn1 129.0(4)
C11 N2 Mn1 112.8(5)
C13 N3 C24 118.6(5)
C13 N3 Mn2 126.8(4)
C24 N3 Mn2 114.1(4)
C22 N4 C23 117.8(5)
C22 N4 Mn2 128.1(4)
C23 N4 Mn2 114.0(4)
O7 N5 O8 109.7(11)
O7 N5 O6 122.4(7)
O8 N5 O6 123.0(9)
O7 N5 O8B 125.8(9)
O8 N5 O8B 45.2(7)
O6 N5 O8B 108.2(9)
O9 N6 O11 124.7(9)
O9 N6 O10 120.2(7)
O11 N6 O10 115.0(7)
N1 C1 C2 121.9(7)
N1 C1 H1A 119.0
C2 C1 H1A 119.0
C3 C2 C1 118.2(8)
C3 C2 H2A 120.9
C1 C2 H2A 120.9
C2 C3 C4 121.4(7)
C2 C3 H3A 119.3
C4 C3 H3A 119.3
C3 C4 C12 115.3(7)
C3 C4 C5 125.1(7)
C12 C4 C5 119.5(8)
C6 C5 C4 121.5(7)
C6 C5 H5A 119.2
C4 C5 H5A 119.2
C5 C6 C7 120.6(7)
C5 C6 H6A 119.7
C7 C6 H6A 119.7
C8 C7 C11 118.5(6)
C8 C7 C6 123.7(7)
C11 C7 C6 117.8(7)
C9 C8 C7 119.2(7)
C9 C8 H8A 120.4
C7 C8 H8A 120.4
C10 C9 C8 118.6(7)
C10 C9 H9A 120.7
C8 C9 H9A 120.7
N2 C10 C9 124.2(6)
N2 C10 H10A 117.9
C9 C10 H10A 117.9
C12 C11 N2 117.0(6)
C12 C11 C7 121.5(6)
N2 C11 C7 121.5(7)
N1 C12 C11 115.6(6)
N1 C12 C4 125.5(7)
C11 C12 C4 118.9(7)
N3 C13 C14 120.9(6)
N3 C13 H13A 119.5
C14 C13 H13A 119.5
C15 C14 C13 121.7(7)
C15 C14 H14A 119.2
C13 C14 H14A 119.2
C14 C15 C16 118.4(6)
C14 C15 H15A 120.8
C16 C15 H15A 120.8
C24 C16 C15 116.6(6)
C24 C16 C17 118.7(6)
C15 C16 C17 124.7(6)
C18 C17 C16 121.5(6)
C18 C17 H17A 119.2
C16 C17 H17A 119.2
C17 C18 C19 121.4(6)
C17 C18 H18A 119.3
C19 C18 H18A 119.3
C23 C19 C20 118.0(5)
C23 C19 C18 117.6(6)
C20 C19 C18 124.4(6)
C21 C20 C19 118.6(6)
C21 C20 H20A 120.7
C19 C20 H20A 120.7
C20 C21 C22 120.3(6)
C20 C21 H21A 119.8
C22 C21 H21A 119.8
N4 C22 C21 122.8(5)
N4 C22 H22A 118.6
C21 C22 H22A 118.6
N4 C23 C19 122.5(5)
N4 C23 C24 116.6(5)
C19 C23 C24 120.9(5)
N3 C24 C16 123.8(5)
N3 C24 C23 116.4(5)
C16 C24 C23 119.8(5)
O1 C25 O2 125.1(6)
O1 C25 C26 119.4(6)
O2 C25 C26 115.4(6)
C31 C26 C27 118.0(6)
C31 C26 C25 120.2(7)
C27 C26 C25 121.7(6)
C26 C27 C28 121.4(7)
C26 C27 Cl1 123.0(5)
C28 C27 Cl1 115.6(7)
C29 C28 C27 117.9(8)
C29 C28 H28A 121.0
C27 C28 H28A 121.0
C30 C29 C28 121.5(7)
C30 C29 H29A 119.3
C28 C29 H29A 119.3
C29 C30 C31 119.2(7)
C29 C30 H30A 120.4
C31 C30 H30A 120.4
C26 C31 C30 121.9(7)
C26 C31 H31A 119.0
C30 C31 H31A 119.0
O4 C32 O3 125.0(6)
O4 C32 C33 118.6(5)
O3 C32 C33 116.3(6)
C38 C33 C34 116.9(6)
C38 C33 C32 119.4(6)
C34 C33 C32 123.5(7)
C35 C34 C33 120.9(7)
C35 C34 Cl2 118.0(6)
C33 C34 Cl2 121.0(5)
C36 C35 C34 121.2(7)
C36 C35 H35A 119.4
C34 C35 H35A 119.4
C35 C36 C37 120.0(7)
C35 C36 H36A 120.0
C37 C36 H36A 120.0
C36 C37 C38 118.7(7)
C36 C37 H37A 120.6
C38 C37 H37A 120.6
C33 C38 C37 122.3(6)
C33 C38 H38A 118.9
C37 C38 H38A 118.9

loop_
_geom_bond_atom_site_label_1
_geom_bond_atom_site_label_2
_geom_bond_distance
Mn1 O5 1.785(4)
Mn1 O3 1.983(4)
Mn1 N1 2.061(5)
Mn1 N2 2.069(6)
Mn1 O1 2.161(4)
Mn1 O6 2.211(4)
Mn1 Mn2 3.1645(13)
Mn2 O5 1.792(3)
Mn2 O2 1.976(4)
Mn2 N3 2.081(5)
Mn2 N4 2.088(4)
Mn2 O4 2.154(4)
Mn2 O9 2.159(6)
Cl1 C27 1.770(7)
Cl2 C34 1.721(7)
O1 C25 1.252(6)
O2 C25 1.283(7)
O3 C32 1.279(6)
O4 C32 1.247(7)
O6 N5 1.260(7)
O7 N5 1.204(7)
O8 N5 1.234(13)
O8B N5 1.289(13)
O9 N6 1.145(7)
O10 N6 1.342(8)
O11 N6 1.243(7)
N1 C1 1.338(8)
N1 C12 1.340(7)
N2 C10 1.316(7)
N2 C11 1.396(7)
N3 C13 1.315(7)
N3 C24 1.355(7)
N4 C22 1.339(7)
N4 C23 1.350(7)
C1 C2 1.432(9)
C1 H1A 0.9500
C2 C3 1.371(10)
C2 H2A 0.9500
C3 C4 1.397(9)
C3 H3A 0.9500
C4 C12 1.406(8)
C4 C5 1.418(9)
C5 C6 1.329(9)
C5 H5A 0.9500
C6 C7 1.448(9)
C6 H6A 0.9500
C7 C8 1.401(9)
C7 C11 1.402(9)
C8 C9 1.395(9)
C8 H8A 0.9500
C9 C10 1.387(8)
C9 H9A 0.9500
C10 H10A 0.9500
C11 C12 1.395(8)
C13 C14 1.404(9)
C13 H13A 0.9500
C14 C15 1.352(9)
C14 H14A 0.9500
C15 C16 1.415(9)
C15 H15A 0.9500
C16 C24 1.400(8)
C16 C17 1.441(8)
C17 C18 1.329(8)
C17 H17A 0.9500
C18 C19 1.460(8)
C18 H18A 0.9500
C19 C23 1.400(8)
C19 C20 1.404(8)
C20 C21 1.361(8)
C20 H20A 0.9500
C21 C22 1.376(8)
C21 H21A 0.9500
C22 H22A 0.9500
C23 C24 1.428(8)
C25 C26 1.491(8)
C26 C31 1.363(8)
C26 C27 1.368(8)
C27 C28 1.398(9)
C28 C29 1.376(10)
C28 H28A 0.9500
C29 C30 1.348(10)
C29 H29A 0.9500
C30 C31 1.377(9)
C30 H30A 0.9500
C31 H31A 0.9500
C32 C33 1.469(8)
C33 C38 1.389(8)
C33 C34 1.420(8)
C34 C35 1.393(9)
C35 C36 1.379(9)
C35 H35A 0.9500
C36 C37 1.387(9)
C36 H36A 0.9500
C37 C38 1.429(9)
C37 H37A 0.9500
C38 H38A 0.9500

loop_
_platon_squeeze_void_nr
_platon_squeeze_void_average_x
_platon_squeeze_void_average_y
_platon_squeeze_void_average_z
_platon_squeeze_void_volume
_platon_squeeze_void_count_electrons
_platon_squeeze_void_content
1 0.000 0.000 -0.022 1730 263 ' '
2 0.500 0.500 0.088 1730 263 ' '
